data_4124934
loop_
_publ_author_name
'Hong, Jung-Ho'
'Aslam, Adil S.'
'Ishida, Masatoshi'
'Mori, Shigeki'
'Furuta, Hiroyuki'
'Cho, Dong-Gyu'

_publ_section_title
;
 2-(Naphthalen-1-yl)thiophene as a New Motif for Porphyrinoids: Meso-Fused
 Carbaporphyrin.
;
_journal_issue 15
_journal_name_full 'Journal of the American Chemical Society'
_journal_page_first 4992
_journal_page_last 4995
_journal_paper_doi 10.1021/jacs.6b01063
_journal_volume 138
_journal_year 2016
_chemical_formula_moiety 'C43 H28 N2 S, C H2 Cl2'
_chemical_formula_sum 'C44 H30 Cl2 N2 S'
_chemical_formula_weight 689.66
_space_group_crystal_system triclinic
_space_group_IT_number 2
_space_group_name_Hall '-P 1'
_space_group_name_H-M_alt 'P -1'
_symmetry_space_group_name_Hall '-P 1'
_symmetry_space_group_name_H-M 'P -1'
_atom_sites_solution_hydrogens geom
_atom_sites_solution_primary direct
_atom_sites_solution_secondary difmap
_audit_creation_method SHELXL-2014/7
_cell_angle_alpha 108.401(3)
_cell_angle_beta 98.141(5)
_cell_angle_gamma 109.143(8)
_cell_formula_units_Z 2
_cell_length_a 9.260(6)
_cell_length_b 13.682(9)
_cell_length_c 14.851(9)
_cell_measurement_reflns_used 5398
_cell_measurement_temperature 100(2)
_cell_measurement_theta_max 31.26
_cell_measurement_theta_min 1.79
_cell_volume 1622.3(18)
_computing_cell_refinement CrystalClear
_computing_data_collection 'CrystalClear (Rigaku Inc., 2008)'
_computing_data_reduction CrystalClear
_computing_molecular_graphics 'CrystalStructure 4.1 (Rigaku, 2014)'
_computing_publication_material 'CrystalStructure 4.1'
_computing_structure_refinement 'SHELXL-2014/7 (Sheldrick, 2014)'
_computing_structure_solution 'SIR2011 (Burla, et al., 2012)'
_diffrn_ambient_temperature 100(2)
_diffrn_detector_area_resol_mean 7.111
_diffrn_measured_fraction_theta_full 0.998
_diffrn_measured_fraction_theta_max 0.997
_diffrn_measurement_device_type 'Rigaku Saturn724'
_diffrn_measurement_method \w
_diffrn_radiation_type MoK\a
_diffrn_radiation_wavelength 0.71075
_diffrn_reflns_av_R_equivalents 0.0564
_diffrn_reflns_av_unetI/netI 0.0587
_diffrn_reflns_Laue_measured_fraction_full 0.998
_diffrn_reflns_Laue_measured_fraction_max 0.997
_diffrn_reflns_limit_h_max 12
_diffrn_reflns_limit_h_min -12
_diffrn_reflns_limit_k_max 18
_diffrn_reflns_limit_k_min -18
_diffrn_reflns_limit_l_max 19
_diffrn_reflns_limit_l_min -19
_diffrn_reflns_number 27822
_diffrn_reflns_point_group_measured_fraction_full 0.998
_diffrn_reflns_point_group_measured_fraction_max 0.997
_diffrn_reflns_theta_full 25.242
_diffrn_reflns_theta_max 27.998
_diffrn_reflns_theta_min 1.786
_diffrn_source 'Varimax 50 kV 24 mA Rotating anode'
_exptl_absorpt_coefficient_mu 0.302
_exptl_absorpt_correction_T_max 0.994
_exptl_absorpt_correction_T_min 0.879
_exptl_absorpt_correction_type multi-scan
_exptl_absorpt_process_details 'REQAB (Rigaku, 1998)'
_exptl_crystal_colour violet
_exptl_crystal_density_diffrn 1.412
_exptl_crystal_density_method 'not measured'
_exptl_crystal_description needle
_exptl_crystal_F_000 716
_exptl_crystal_size_max 0.200
_exptl_crystal_size_mid 0.050
_exptl_crystal_size_min 0.020
_refine_diff_density_max 1.190
_refine_diff_density_min -1.299
_refine_diff_density_rms 0.119
_refine_ls_extinction_method none
_refine_ls_goodness_of_fit_ref 1.021
_refine_ls_hydrogen_treatment constr
_refine_ls_matrix_type full
_refine_ls_number_parameters 442
_refine_ls_number_reflns 7807
_refine_ls_number_restraints 0
_refine_ls_restrained_S_all 1.021
_refine_ls_R_factor_all 0.1109
_refine_ls_R_factor_gt 0.0891
_refine_ls_shift/su_max 0.000
_refine_ls_shift/su_mean 0.000
_refine_ls_structure_factor_coef Fsqd
_refine_ls_weighting_details 'w=1/[\s^2^(Fo^2^)+(0.1000P)^2^+6.0000P] where P=(Fo^2^+2Fc^2^)/3'
_refine_ls_weighting_scheme calc
_refine_ls_wR_factor_gt 0.2187
_refine_ls_wR_factor_ref 0.2360
_reflns_Friedel_coverage 0.000
_reflns_number_gt 5966
_reflns_number_total 7807
_reflns_threshold_expression 'I > 2\s(I)'
_cod_data_source_file ja6b01063_si_002.cif
_cod_data_source_block shelxl
_cod_depositor_comments 'Adding full bibliography for 4124934--4124935.cif.'
_cod_original_cell_volume 1622.3(17)
_cod_database_code 4124934
_shelx_shelxl_version_number 2014/7
_shelx_space_group_comment
;
The symmetry employed for this shelxl refinement is uniquely defined
by the following loop, which should always be used as a source of
symmetry information in preference to the above space-group names.
They are only intended as comments.
;
_shelx_estimated_absorpt_t_min 0.942
_shelx_estimated_absorpt_t_max 0.994

loop_
_space_group_symop_operation_xyz
'x, y, z'
'-x, -y, -z'

loop_
_atom_site_label
_atom_site_type_symbol
_atom_site_fract_x
_atom_site_fract_y
_atom_site_fract_z
_atom_site_U_iso_or_equiv
_atom_site_adp_type
_atom_site_occupancy
_atom_site_site_symmetry_order
_atom_site_calc_flag
_atom_site_refinement_flags_posn
_atom_site_refinement_flags_adp
Cl1 Cl -0.1805(2) -0.05718(12) 0.60264(11) 0.0605(4) Uani 1 1 d . .
Cl2 Cl -0.0401(2) 0.15341(12) 0.58039(12) 0.0581(4) Uani 1 1 d . .
S1 S 0.22207(10) 0.57415(7) 1.05691(6) 0.0175(2) Uani 1 1 d . .
N1 N 0.2841(3) 0.3831(2) 0.9772(2) 0.0160(6) Uani 1 1 d . .
N2 N 0.3165(3) 0.4724(2) 0.8211(2) 0.0161(6) Uani 1 1 d . .
H2N H 0.3168 0.5027 0.8830 0.019 Uiso 1 1 calc R U
C1 C 0.1363(4) 0.6668(3) 1.1040(2) 0.0186(7) Uani 1 1 d . .
C2 C 0.0722(4) 0.6433(3) 1.1786(2) 0.0190(7) Uani 1 1 d . .
H2 H 0.0164 0.6830 1.2126 0.023 Uiso 1 1 calc R U
C3 C 0.0977(4) 0.5563(3) 1.1981(2) 0.0184(7) Uani 1 1 d . .
H3 H 0.0635 0.5325 1.2478 0.022 Uiso 1 1 calc R U
C4 C 0.1787(4) 0.5074(3) 1.1373(2) 0.0173(6) Uani 1 1 d . .
C5 C 0.2227(4) 0.4158(3) 1.1366(2) 0.0160(6) Uani 1 1 d . .
C6 C 0.2789(4) 0.3620(3) 1.0626(2) 0.0162(6) Uani 1 1 d . .
C7 C 0.3374(4) 0.2742(3) 1.0608(2) 0.0171(7) Uani 1 1 d . .
H7 H 0.3481 0.2455 1.1107 0.020 Uiso 1 1 calc R U
C8 C 0.3733(4) 0.2421(3) 0.9736(2) 0.0180(7) Uani 1 1 d . .
H8 H 0.4151 0.1870 0.9505 0.022 Uiso 1 1 calc R U
C9 C 0.3346(4) 0.3096(3) 0.9218(2) 0.0159(6) Uani 1 1 d . .
C10 C 0.3446(4) 0.2967(3) 0.8232(2) 0.0160(6) Uani 1 1 d . .
C11 C 0.3281(4) 0.3698(3) 0.7792(2) 0.0166(6) Uani 1 1 d . .
C12 C 0.3189(5) 0.3520(3) 0.6768(2) 0.0207(7) Uani 1 1 d . .
H12 H 0.3231 0.2885 0.6288 0.025 Uiso 1 1 calc R U
C13 C 0.3035(5) 0.4401(3) 0.6605(3) 0.0213(7) Uani 1 1 d . .
H13 H 0.2937 0.4480 0.5988 0.026 Uiso 1 1 calc R U
C14 C 0.3043(4) 0.5213(3) 0.7521(2) 0.0178(7) Uani 1 1 d . .
C15 C 0.2981(4) 0.6233(3) 0.7590(2) 0.0175(7) Uani 1 1 d . .
C16 C 0.2890(4) 0.7111(3) 0.8422(2) 0.0177(7) Uani 1 1 d . .
C17 C 0.2262(4) 0.6929(3) 0.9181(2) 0.0170(6) Uani 1 1 d . .
H17 H 0.1933 0.6197 0.9187 0.020 Uiso 1 1 calc R U
C18 C 0.2087(4) 0.7778(3) 0.9943(2) 0.0184(7) Uani 1 1 d . .
C19 C 0.1479(4) 0.7619(3) 1.0756(2) 0.0187(7) Uani 1 1 d . .
C20 C 0.1119(5) 0.8469(3) 1.1365(3) 0.0291(9) Uani 1 1 d . .
H20 H 0.0673 0.8358 1.1881 0.035 Uiso 1 1 calc R U
C21 C 0.1398(6) 0.9479(3) 1.1236(3) 0.0344(10) Uani 1 1 d . .
H21 H 0.1080 1.0019 1.1635 0.041 Uiso 1 1 calc R U
C22 C 0.2129(5) 0.9695(3) 1.0537(3) 0.0278(8) Uani 1 1 d . .
H22 H 0.2400 1.0409 1.0495 0.033 Uiso 1 1 calc R U
C23 C 0.2476(5) 0.8857(3) 0.9879(3) 0.0217(7) Uani 1 1 d . .
C24 C 0.3184(5) 0.9057(3) 0.9127(3) 0.0237(8) Uani 1 1 d . .
H24 H 0.3512 0.9783 0.9108 0.028 Uiso 1 1 calc R U
C25 C 0.3399(5) 0.8227(3) 0.8437(3) 0.0229(7) Uani 1 1 d . .
H25 H 0.3896 0.8390 0.7955 0.027 Uiso 1 1 calc R U
C26 C 0.2048(4) 0.3774(3) 1.2198(2) 0.0166(6) Uani 1 1 d . .
C27 C 0.1149(4) 0.2649(3) 1.2022(3) 0.0195(7) Uani 1 1 d . .
H27 H 0.0638 0.2120 1.1363 0.023 Uiso 1 1 calc R U
C28 C 0.0998(4) 0.2301(3) 1.2802(3) 0.0220(7) Uani 1 1 d . .
H28 H 0.0380 0.1539 1.2671 0.026 Uiso 1 1 calc R U
C29 C 0.1746(5) 0.3061(3) 1.3769(3) 0.0233(8) Uani 1 1 d . .
H29 H 0.1650 0.2819 1.4299 0.028 Uiso 1 1 calc R U
C30 C 0.2645(5) 0.4191(3) 1.3960(3) 0.0234(8) Uani 1 1 d . .
H30 H 0.3157 0.4716 1.4620 0.028 Uiso 1 1 calc R U
C31 C 0.2782(4) 0.4538(3) 1.3178(2) 0.0189(7) Uani 1 1 d . .
H31 H 0.3383 0.5304 1.3311 0.023 Uiso 1 1 calc R U
C32 C 0.3742(4) 0.1975(3) 0.7656(2) 0.0186(7) Uani 1 1 d . .
C33 C 0.2743(5) 0.0881(3) 0.7520(3) 0.0218(7) Uani 1 1 d . .
H33 H 0.1828 0.0770 0.7759 0.026 Uiso 1 1 calc R U
C34 C 0.3073(5) -0.0037(3) 0.7043(3) 0.0296(9) Uani 1 1 d . .
H34 H 0.2377 -0.0769 0.6951 0.035 Uiso 1 1 calc R U
C35 C 0.4416(6) 0.0107(3) 0.6698(3) 0.0331(9) Uani 1 1 d . .
H35 H 0.4656 -0.0521 0.6389 0.040 Uiso 1 1 calc R U
C36 C 0.5414(5) 0.1185(3) 0.6811(3) 0.0314(9) Uani 1 1 d . .
H36 H 0.6328 0.1290 0.6570 0.038 Uiso 1 1 calc R U
C37 C 0.5065(5) 0.2103(3) 0.7277(3) 0.0228(7) Uani 1 1 d . .
H37 H 0.5736 0.2828 0.7338 0.027 Uiso 1 1 calc R U
C38 C 0.3001(4) 0.6481(3) 0.6673(2) 0.0184(7) Uani 1 1 d . .
C39 C 0.1583(5) 0.6353(3) 0.6078(3) 0.0244(8) Uani 1 1 d . .
H39 H 0.0615 0.6083 0.6243 0.029 Uiso 1 1 calc R U
C40 C 0.1579(5) 0.6617(3) 0.5242(3) 0.0257(8) Uani 1 1 d . .
H40 H 0.0611 0.6534 0.4847 0.031 Uiso 1 1 calc R U
C41 C 0.2979(5) 0.7000(3) 0.4988(3) 0.0258(8) Uani 1 1 d . .
H41 H 0.2973 0.7180 0.4420 0.031 Uiso 1 1 calc R U
C42 C 0.4381(5) 0.7120(3) 0.5563(3) 0.0254(8) Uani 1 1 d . .
H42 H 0.5342 0.7380 0.5387 0.030 Uiso 1 1 calc R U
C43 C 0.4400(5) 0.6860(3) 0.6403(3) 0.0221(7) Uani 1 1 d . .
H43 H 0.5374 0.6944 0.6791 0.027 Uiso 1 1 calc R U
C44 C -0.1854(7) 0.0159(5) 0.5260(4) 0.0530(14) Uani 1 1 d . .
H44A H -0.2917 0.0181 0.5112 0.064 Uiso 1 1 calc R U
H44B H -0.1681 -0.0242 0.4629 0.064 Uiso 1 1 calc R U

loop_
_atom_site_aniso_label
_atom_site_aniso_U_11
_atom_site_aniso_U_22
_atom_site_aniso_U_33
_atom_site_aniso_U_23
_atom_site_aniso_U_13
_atom_site_aniso_U_12
Cl1 0.0735(10) 0.0484(8) 0.0554(8) 0.0233(7) 0.0182(7) 0.0158(7)
Cl2 0.0724(10) 0.0457(7) 0.0635(9) 0.0245(7) 0.0288(8) 0.0246(7)
S1 0.0265(4) 0.0173(4) 0.0151(4) 0.0077(3) 0.0113(3) 0.0126(3)
N1 0.0229(14) 0.0179(13) 0.0121(12) 0.0068(11) 0.0095(11) 0.0111(11)
N2 0.0236(14) 0.0154(13) 0.0125(12) 0.0057(10) 0.0091(11) 0.0095(11)
C1 0.0245(17) 0.0160(15) 0.0169(15) 0.0057(13) 0.0081(13) 0.0095(13)
C2 0.0238(17) 0.0169(15) 0.0177(16) 0.0042(13) 0.0123(14) 0.0094(14)
C3 0.0227(17) 0.0169(15) 0.0173(16) 0.0068(13) 0.0104(13) 0.0076(13)
C4 0.0214(16) 0.0173(15) 0.0134(15) 0.0045(12) 0.0072(13) 0.0084(13)
C5 0.0203(16) 0.0174(15) 0.0124(14) 0.0067(12) 0.0059(12) 0.0086(13)
C6 0.0212(16) 0.0172(15) 0.0139(15) 0.0065(12) 0.0070(13) 0.0107(13)
C7 0.0231(17) 0.0173(15) 0.0140(15) 0.0069(12) 0.0077(13) 0.0101(13)
C8 0.0233(17) 0.0167(15) 0.0169(15) 0.0078(13) 0.0080(13) 0.0092(13)
C9 0.0197(16) 0.0165(15) 0.0145(15) 0.0066(12) 0.0087(12) 0.0085(13)
C10 0.0196(16) 0.0146(14) 0.0137(15) 0.0045(12) 0.0074(12) 0.0065(13)
C11 0.0205(16) 0.0161(15) 0.0155(15) 0.0061(12) 0.0099(13) 0.0078(13)
C12 0.0313(19) 0.0190(16) 0.0127(15) 0.0051(13) 0.0108(14) 0.0099(14)
C13 0.0323(19) 0.0198(16) 0.0145(15) 0.0079(13) 0.0103(14) 0.0108(15)
C14 0.0222(17) 0.0188(16) 0.0140(15) 0.0075(13) 0.0077(13) 0.0078(13)
C15 0.0207(16) 0.0180(15) 0.0164(15) 0.0075(13) 0.0084(13) 0.0087(13)
C16 0.0207(16) 0.0162(15) 0.0167(15) 0.0069(13) 0.0049(13) 0.0076(13)
C17 0.0219(16) 0.0142(15) 0.0156(15) 0.0056(12) 0.0050(13) 0.0080(13)
C18 0.0236(17) 0.0155(15) 0.0175(16) 0.0056(13) 0.0076(13) 0.0094(13)
C19 0.0225(17) 0.0171(15) 0.0168(15) 0.0050(13) 0.0061(13) 0.0093(13)
C20 0.048(2) 0.0253(19) 0.0270(19) 0.0139(16) 0.0227(18) 0.0213(18)
C21 0.060(3) 0.0248(19) 0.034(2) 0.0133(17) 0.027(2) 0.028(2)
C22 0.046(2) 0.0153(16) 0.0279(19) 0.0103(15) 0.0150(18) 0.0157(16)
C23 0.0297(19) 0.0151(16) 0.0207(17) 0.0077(13) 0.0078(15) 0.0083(14)
C24 0.035(2) 0.0145(15) 0.0221(17) 0.0093(14) 0.0101(15) 0.0079(15)
C25 0.0284(19) 0.0211(17) 0.0228(17) 0.0116(14) 0.0103(15) 0.0098(15)
C26 0.0201(16) 0.0204(16) 0.0146(15) 0.0077(13) 0.0090(13) 0.0117(13)
C27 0.0242(17) 0.0191(16) 0.0175(16) 0.0067(13) 0.0092(14) 0.0105(14)
C28 0.0278(18) 0.0196(16) 0.0279(18) 0.0136(15) 0.0172(15) 0.0124(15)
C29 0.034(2) 0.0277(18) 0.0222(17) 0.0168(15) 0.0185(16) 0.0178(16)
C30 0.035(2) 0.0240(18) 0.0148(16) 0.0078(14) 0.0123(15) 0.0143(16)
C31 0.0267(18) 0.0207(16) 0.0151(15) 0.0091(13) 0.0111(14) 0.0121(14)
C32 0.0260(18) 0.0189(16) 0.0121(14) 0.0041(12) 0.0077(13) 0.0109(14)
C33 0.0274(18) 0.0197(16) 0.0211(17) 0.0086(14) 0.0127(15) 0.0096(14)
C34 0.042(2) 0.0193(17) 0.0259(19) 0.0078(15) 0.0128(17) 0.0103(17)
C35 0.045(2) 0.0221(19) 0.034(2) 0.0054(16) 0.0184(19) 0.0184(18)
C36 0.038(2) 0.0263(19) 0.033(2) 0.0062(17) 0.0205(18) 0.0165(18)
C37 0.0276(18) 0.0193(16) 0.0220(17) 0.0058(14) 0.0127(15) 0.0093(15)
C38 0.0284(18) 0.0172(15) 0.0145(15) 0.0072(13) 0.0099(14) 0.0123(14)
C39 0.0293(19) 0.0291(19) 0.0234(18) 0.0146(15) 0.0113(15) 0.0159(16)
C40 0.034(2) 0.0284(19) 0.0197(17) 0.0120(15) 0.0063(15) 0.0163(16)
C41 0.047(2) 0.0216(17) 0.0163(16) 0.0107(14) 0.0137(16) 0.0179(17)
C42 0.034(2) 0.0251(18) 0.0240(18) 0.0126(15) 0.0160(16) 0.0130(16)
C43 0.0260(18) 0.0227(17) 0.0210(17) 0.0102(14) 0.0110(14) 0.0101(15)
C44 0.063(4) 0.056(3) 0.039(3) 0.016(2) 0.016(3) 0.024(3)

loop_
_atom_type_symbol
_atom_type_description
_atom_type_scat_dispersion_real
_atom_type_scat_dispersion_imag
_atom_type_scat_source
C C 0.0033 0.0016 'International Tables Vol C Tables 4.2.6.8 and 6.1.1.4'
H H 0.0000 0.0000 'International Tables Vol C Tables 4.2.6.8 and 6.1.1.4'
N N 0.0061 0.0033 'International Tables Vol C Tables 4.2.6.8 and 6.1.1.4'
S S 0.1246 0.1234 'International Tables Vol C Tables 4.2.6.8 and 6.1.1.4'
Cl Cl 0.1484 0.1585 'International Tables Vol C Tables 4.2.6.8 and 6.1.1.4'

loop_
_geom_angle_atom_site_label_1
_geom_angle_atom_site_label_2
_geom_angle_atom_site_label_3
_geom_angle
C1 S1 C4 93.38(17)
C9 N1 C6 105.8(3)
C11 N2 C14 111.3(3)
C11 N2 H2N 124.4
C14 N2 H2N 124.4
C2 C1 C19 126.9(3)
C2 C1 S1 109.6(3)
C19 C1 S1 123.2(3)
C3 C2 C1 113.8(3)
C3 C2 H2 123.1
C1 C2 H2 123.1
C2 C3 C4 113.5(3)
C2 C3 H3 123.2
C4 C3 H3 123.2
C3 C4 C5 128.2(3)
C3 C4 S1 109.6(3)
C5 C4 S1 122.2(2)
C6 C5 C4 123.0(3)
C6 C5 C26 119.4(3)
C4 C5 C26 117.6(3)
C5 C6 N1 123.9(3)
C5 C6 C7 126.0(3)
N1 C6 C7 110.1(3)
C8 C7 C6 106.2(3)
C8 C7 H7 126.9
C6 C7 H7 126.9
C7 C8 C9 106.3(3)
C7 C8 H8 126.8
C9 C8 H8 126.8
N1 C9 C10 124.0(3)
N1 C9 C8 111.4(3)
C10 C9 C8 124.6(3)
C11 C10 C9 124.3(3)
C11 C10 C32 118.9(3)
C9 C10 C32 116.8(3)
C10 C11 N2 128.9(3)
C10 C11 C12 125.5(3)
N2 C11 C12 105.6(3)
C13 C12 C11 109.0(3)
C13 C12 H12 125.5
C11 C12 H12 125.5
C12 C13 C14 109.4(3)
C12 C13 H13 125.3
C14 C13 H13 125.3
C15 C14 N2 132.9(3)
C15 C14 C13 122.4(3)
N2 C14 C13 104.7(3)
C14 C15 C16 129.8(3)
C14 C15 C38 115.8(3)
C16 C15 C38 114.5(3)
C17 C16 C25 117.2(3)
C17 C16 C15 124.4(3)
C25 C16 C15 118.3(3)
C16 C17 C18 123.4(3)
C16 C17 H17 118.3
C18 C17 H17 118.3
C17 C18 C23 117.5(3)
C17 C18 C19 124.5(3)
C23 C18 C19 118.0(3)
C20 C19 C18 118.4(3)
C20 C19 C1 117.4(3)
C18 C19 C1 123.8(3)
C21 C20 C19 121.8(4)
C21 C20 H20 119.1
C19 C20 H20 119.1
C22 C21 C20 120.7(4)
C22 C21 H21 119.7
C20 C21 H21 119.7
C21 C22 C23 120.0(3)
C21 C22 H22 120.0
C23 C22 H22 120.0
C22 C23 C24 120.7(3)
C22 C23 C18 120.5(3)
C24 C23 C18 118.8(3)
C25 C24 C23 121.3(3)
C25 C24 H24 119.4
C23 C24 H24 119.4
C24 C25 C16 121.4(3)
C24 C25 H25 119.3
C16 C25 H25 119.3
C31 C26 C27 118.4(3)
C31 C26 C5 120.3(3)
C27 C26 C5 121.3(3)
C28 C27 C26 120.8(3)
C28 C27 H27 119.6
C26 C27 H27 119.6
C29 C28 C27 120.4(3)
C29 C28 H28 119.8
C27 C28 H28 119.8
C28 C29 C30 119.6(3)
C28 C29 H29 120.2
C30 C29 H29 120.2
C31 C30 C29 119.8(3)
C31 C30 H30 120.1
C29 C30 H30 120.1
C30 C31 C26 121.0(3)
C30 C31 H31 119.5
C26 C31 H31 119.5
C37 C32 C33 117.7(3)
C37 C32 C10 121.3(3)
C33 C32 C10 120.9(3)
C34 C33 C32 121.2(3)
C34 C33 H33 119.4
C32 C33 H33 119.4
C33 C34 C35 120.4(4)
C33 C34 H34 119.8
C35 C34 H34 119.8
C34 C35 C36 119.5(4)
C34 C35 H35 120.2
C36 C35 H35 120.2
C37 C36 C35 119.9(4)
C37 C36 H36 120.1
C35 C36 H36 120.1
C36 C37 C32 121.3(3)
C36 C37 H37 119.4
C32 C37 H37 119.4
C43 C38 C39 118.4(3)
C43 C38 C15 122.2(3)
C39 C38 C15 119.4(3)
C40 C39 C38 120.6(4)
C40 C39 H39 119.7
C38 C39 H39 119.7
C41 C40 C39 120.3(4)
C41 C40 H40 119.9
C39 C40 H40 119.9
C42 C41 C40 119.8(3)
C42 C41 H41 120.1
C40 C41 H41 120.1
C41 C42 C43 120.5(4)
C41 C42 H42 119.8
C43 C42 H42 119.8
C38 C43 C42 120.5(4)
C38 C43 H43 119.7
C42 C43 H43 119.7
Cl1 C44 Cl2 111.7(3)
Cl1 C44 H44A 109.3
Cl2 C44 H44A 109.3
Cl1 C44 H44B 109.3
Cl2 C44 H44B 109.3
H44A C44 H44B 107.9

loop_
_geom_bond_atom_site_label_1
_geom_bond_atom_site_label_2
_geom_bond_distance
Cl1 C44 1.741(6)
Cl2 C44 1.754(6)
S1 C1 1.727(4)
S1 C4 1.733(4)
N1 C9 1.342(4)
N1 C6 1.390(4)
N2 C11 1.392(4)
N2 C14 1.400(4)
N2 H2N 0.8800
C1 C2 1.403(5)
C1 C19 1.467(5)
C2 C3 1.392(5)
C2 H2 0.9500
C3 C4 1.402(5)
C3 H3 0.9500
C4 C5 1.436(5)
C5 C6 1.388(5)
C5 C26 1.497(4)
C6 C7 1.465(5)
C7 C8 1.356(5)
C7 H7 0.9500
C8 C9 1.469(5)
C8 H8 0.9500
C9 C10 1.439(4)
C10 C11 1.391(5)
C10 C32 1.491(5)
C11 C12 1.448(4)
C12 C13 1.349(5)
C12 H12 0.9500
C13 C14 1.457(5)
C13 H13 0.9500
C14 C15 1.387(5)
C15 C16 1.462(5)
C15 C38 1.504(5)
C16 C17 1.392(5)
C16 C25 1.435(5)
C17 C18 1.415(5)
C17 H17 0.9500
C18 C23 1.438(5)
C18 C19 1.449(5)
C19 C20 1.400(5)
C20 C21 1.399(5)
C20 H20 0.9500
C21 C22 1.373(6)
C21 H21 0.9500
C22 C23 1.412(5)
C22 H22 0.9500
C23 C24 1.426(5)
C24 C25 1.360(5)
C24 H24 0.9500
C25 H25 0.9500
C26 C31 1.403(5)
C26 C27 1.404(5)
C27 C28 1.392(5)
C27 H27 0.9500
C28 C29 1.388(5)
C28 H28 0.9500
C29 C30 1.405(5)
C29 H29 0.9500
C30 C31 1.393(5)
C30 H30 0.9500
C31 H31 0.9500
C32 C37 1.403(5)
C32 C33 1.409(5)
C33 C34 1.388(5)
C33 H33 0.9500
C34 C35 1.389(6)
C34 H34 0.9500
C35 C36 1.402(6)
C35 H35 0.9500
C36 C37 1.393(5)
C36 H36 0.9500
C37 H37 0.9500
C38 C43 1.396(5)
C38 C39 1.399(5)
C39 C40 1.399(5)
C39 H39 0.9500
C40 C41 1.384(6)
C40 H40 0.9500
C41 C42 1.378(6)
C41 H41 0.9500
C42 C43 1.400(5)
C42 H42 0.9500
C43 H43 0.9500
C44 H44A 0.9900
C44 H44B 0.9900

loop_
_geom_torsion_atom_site_label_1
_geom_torsion_atom_site_label_2
_geom_torsion_atom_site_label_3
_geom_torsion_atom_site_label_4
_geom_torsion
C4 S1 C1 C2 -1.6(3)
C4 S1 C1 C19 172.2(3)
C19 C1 C2 C3 -171.3(3)
S1 C1 C2 C3 2.1(4)
C1 C2 C3 C4 -1.7(5)
C2 C3 C4 C5 -179.2(3)
C2 C3 C4 S1 0.4(4)
C1 S1 C4 C3 0.7(3)
C1 S1 C4 C5 -179.6(3)
C3 C4 C5 C6 168.8(4)
S1 C4 C5 C6 -10.8(5)
C3 C4 C5 C26 -10.6(5)
S1 C4 C5 C26 169.8(3)
C4 C5 C6 N1 -6.5(6)
C26 C5 C6 N1 173.0(3)
C4 C5 C6 C7 175.0(3)
C26 C5 C6 C7 -5.6(5)
C9 N1 C6 C5 -175.7(3)
C9 N1 C6 C7 3.0(4)
C5 C6 C7 C8 177.3(3)
N1 C6 C7 C8 -1.4(4)
C6 C7 C8 C9 -0.7(4)
C6 N1 C9 C10 174.8(3)
C6 N1 C9 C8 -3.5(4)
C7 C8 C9 N1 2.7(4)
C7 C8 C9 C10 -175.6(3)
N1 C9 C10 C11 10.7(6)
C8 C9 C10 C11 -171.3(3)
N1 C9 C10 C32 -169.0(3)
C8 C9 C10 C32 9.0(5)
C9 C10 C11 N2 7.6(6)
C32 C10 C11 N2 -172.7(3)
C9 C10 C11 C12 -172.3(3)
C32 C10 C11 C12 7.4(5)
C14 N2 C11 C10 178.8(3)
C14 N2 C11 C12 -1.3(4)
C10 C11 C12 C13 -179.9(3)
N2 C11 C12 C13 0.2(4)
C11 C12 C13 C14 0.9(4)
C11 N2 C14 C15 -176.4(4)
C11 N2 C14 C13 1.8(4)
C12 C13 C14 C15 176.8(3)
C12 C13 C14 N2 -1.7(4)
N2 C14 C15 C16 -5.8(7)
C13 C14 C15 C16 176.2(4)
N2 C14 C15 C38 174.5(4)
C13 C14 C15 C38 -3.5(5)
C14 C15 C16 C17 -25.5(6)
C38 C15 C16 C17 154.2(3)
C14 C15 C16 C25 158.1(4)
C38 C15 C16 C25 -22.2(5)
C25 C16 C17 C18 0.9(5)
C15 C16 C17 C18 -175.5(3)
C16 C17 C18 C23 4.7(5)
C16 C17 C18 C19 -178.1(3)
C17 C18 C19 C20 -169.5(4)
C23 C18 C19 C20 7.7(5)
C17 C18 C19 C1 16.7(6)
C23 C18 C19 C1 -166.1(3)
C2 C1 C19 C20 9.4(6)
S1 C1 C19 C20 -163.3(3)
C2 C1 C19 C18 -176.8(4)
S1 C1 C19 C18 10.5(5)
C18 C19 C20 C21 -3.0(6)
C1 C19 C20 C21 171.2(4)
C19 C20 C21 C22 -3.9(7)
C20 C21 C22 C23 5.8(7)
C21 C22 C23 C24 177.8(4)
C21 C22 C23 C18 -0.7(6)
C17 C18 C23 C22 171.4(4)
C19 C18 C23 C22 -6.0(5)
C17 C18 C23 C24 -7.2(5)
C19 C18 C23 C24 175.4(3)
C22 C23 C24 C25 -174.2(4)
C18 C23 C24 C25 4.3(6)
C23 C24 C25 C16 1.4(6)
C17 C16 C25 C24 -4.1(6)
C15 C16 C25 C24 172.6(4)
C6 C5 C26 C31 125.4(4)
C4 C5 C26 C31 -55.1(5)
C6 C5 C26 C27 -54.5(5)
C4 C5 C26 C27 124.9(4)
C31 C26 C27 C28 -0.3(5)
C5 C26 C27 C28 179.7(3)
C26 C27 C28 C29 -0.5(5)
C27 C28 C29 C30 0.7(6)
C28 C29 C30 C31 -0.2(6)
C29 C30 C31 C26 -0.6(6)
C27 C26 C31 C30 0.8(5)
C5 C26 C31 C30 -179.1(3)
C11 C10 C32 C37 58.4(5)
C9 C10 C32 C37 -121.9(4)
C11 C10 C32 C33 -124.9(4)
C9 C10 C32 C33 54.8(5)
C37 C32 C33 C34 1.2(6)
C10 C32 C33 C34 -175.6(3)
C32 C33 C34 C35 0.8(6)
C33 C34 C35 C36 -1.8(7)
C34 C35 C36 C37 0.8(7)
C35 C36 C37 C32 1.2(6)
C33 C32 C37 C36 -2.2(6)
C10 C32 C37 C36 174.6(4)
C14 C15 C38 C43 -78.9(4)
C16 C15 C38 C43 101.4(4)
C14 C15 C38 C39 102.5(4)
C16 C15 C38 C39 -77.2(4)
C43 C38 C39 C40 -1.0(5)
C15 C38 C39 C40 177.6(3)
C38 C39 C40 C41 0.6(6)
C39 C40 C41 C42 0.1(6)
C40 C41 C42 C43 -0.2(6)
C39 C38 C43 C42 0.8(5)
C15 C38 C43 C42 -177.8(3)
C41 C42 C43 C38 -0.2(6)
